data_4333040
loop_
_publ_author_name
'Manzur, Carolina'
'Mill\'an, Lorena'
'Fuentealba, Mauricio'
'Hamon, Jean-Ren\'e'
'Toupet, Lo\"ic'
'Kahlal, Samia'
'Saillard, Jean-Yves'
'Carrillo, David'

_publ_section_title
;
 Iron--Molybdenum Charge-Transfer Hybrids Containing Organometallic
 and Inorganic Fragments Bridged by Aryldiazenido Ligands in a
 \m-\h6:\h1 Coordination Mode: Syntheses, Characterization, X-ray
 Structures, Electrochemistry, and Theoretical Investigation
;
_journal_coden_ASTM INOCAJ
_journal_issue 4
_journal_name_full 'Inorganic Chemistry'
_journal_page_first 1123
_journal_page_last 1134
_journal_paper_doi 10.1021/ic0613098
_journal_volume 46
_journal_year 2007
_chemical_formula_sum 'C27 H42 F6 Fe Mo N5 O P S6'
_chemical_formula_weight 941.77
_space_group_IT_number 2
_symmetry_cell_setting triclinic
_symmetry_space_group_name_Hall '-P 1'
_symmetry_space_group_name_H-M 'P -1'
_atom_sites_solution_hydrogens geom
_atom_sites_solution_primary direct
_atom_sites_solution_secondary difmap
_audit_creation_method SHELXL-97
_cell_angle_alpha 92.994(3)
_cell_angle_beta 93.952(3)
_cell_angle_gamma 107.908(3)
_cell_formula_units_Z 4
_cell_length_a 10.0854(3)
_cell_length_b 16.2396(7)
_cell_length_c 25.2360(9)
_cell_measurement_temperature 120(1)
_cell_volume 3911.9(3)
_computing_cell_refinement 'HKL Scalepack (Otwinowski & Minor 1997)'
_computing_data_collection 'Nonius (1999)'
_computing_data_reduction 'HKL Denzo and Scalepack (Otwinowski & Minor 1997)'
_computing_molecular_graphics 'PLATON_(Spek, 1998)'
_computing_publication_material 'SHELXL-97 (Sheldrick, 1997)'
_computing_structure_refinement 'SHELXL-97 (Sheldrick, 1997)'
_computing_structure_solution 'SIR-97_(Altomare & al., 1998)'
_diffrn_ambient_temperature 293(2)
_diffrn_detector_area_resol_mean 19.24
_diffrn_measured_fraction_theta_full 0.964
_diffrn_measured_fraction_theta_max 0.964
_diffrn_measurement_device_type Nonius_KappaCCD
_diffrn_measurement_method 'Area detector scans (see text)'
_diffrn_radiation_monochromator graphite
_diffrn_radiation_source 'fine-focus sealed tube'
_diffrn_radiation_type MoK\a
_diffrn_radiation_wavelength 0.71069
_diffrn_reflns_av_R_equivalents 0.0000
_diffrn_reflns_av_sigmaI/netI 0.0797
_diffrn_reflns_limit_h_max 13
_diffrn_reflns_limit_h_min 0
_diffrn_reflns_limit_k_max 20
_diffrn_reflns_limit_k_min -21
_diffrn_reflns_limit_l_max 32
_diffrn_reflns_limit_l_min -32
_diffrn_reflns_number 17367
_diffrn_reflns_theta_full 27.53
_diffrn_reflns_theta_max 27.53
_diffrn_reflns_theta_min 2.35
_exptl_absorpt_coefficient_mu 1.111
_exptl_absorpt_correction_type none
_exptl_crystal_colour red
_exptl_crystal_density_diffrn 1.599
_exptl_crystal_density_method 'not measured'
_exptl_crystal_description prism
_exptl_crystal_F_000 1920
_exptl_crystal_size_max 0.22
_exptl_crystal_size_mid 0.18
_exptl_crystal_size_min 0.08
_refine_diff_density_max 1.051
_refine_diff_density_min -0.672
_refine_diff_density_rms 0.133
_refine_ls_extinction_method none
_refine_ls_goodness_of_fit_ref 1.119
_refine_ls_hydrogen_treatment mixed
_refine_ls_matrix_type full
_refine_ls_number_parameters 865
_refine_ls_number_reflns 17367
_refine_ls_number_restraints 0
_refine_ls_restrained_S_all 1.109
_refine_ls_R_factor_all 0.1732
_refine_ls_R_factor_gt 0.0776
_refine_ls_shift/su_max 0.001
_refine_ls_shift/su_mean 0.000
_refine_ls_structure_factor_coef Fsqd
_refine_ls_weighting_details 'calc w=1/[\s^2^(Fo^2^)+(0.0216P)^2^+35.5859P] where P=(Fo^2^+2Fc^2^)/3'
_refine_ls_weighting_scheme calc
_refine_ls_wR_factor_gt 0.1578
_refine_ls_wR_factor_ref 0.1942
_reflns_number_gt 10662
_reflns_number_total 17367
_reflns_threshold_expression >2sigma(I)
_cod_duplicate_entry 4306953
_cod_data_source_file ic0613098sup2.cif
_cod_data_source_block jrhmo120k
_cod_depositor_comments
;
The following automatic conversions were performed:

'_symmetry_cell_setting' value 'Triclinic' changed to 'triclinic'
according to /home/saulius/struct/CIF-dictionaries/cif_core.dic
dictionary named 'cif_core.dic' version 2.4.2 from 2011-04-26.

Automatic conversion script
Id: cif_fix_values 1891 2012-01-12 08:04:46Z andrius 
;
_cod_original_cell_volume 3911.9(2)
_cod_original_sg_symbol_H-M P-1
_cod_database_code 4333040

loop_
_symmetry_equiv_pos_as_xyz
'x, y, z'
'-x, -y, -z'

loop_
_atom_site_label
_atom_site_type_symbol
_atom_site_fract_x
_atom_site_fract_y
_atom_site_fract_z
_atom_site_U_iso_or_equiv
_atom_site_adp_type
_atom_site_occupancy
_atom_site_symmetry_multiplicity
_atom_site_calc_flag
_atom_site_refinement_flags
P1 P 0.5811(2) 0.63147(15) 0.61273(10) 0.0474(6) Uani 1 1 d .
F1 F 0.5389(7) 0.7152(4) 0.6262(2) 0.0774(18) Uani 1 1 d .
F2 F 0.6282(7) 0.5483(4) 0.6035(3) 0.097(2) Uani 1 1 d .
F3 F 0.6990(7) 0.6634(4) 0.6617(3) 0.100(2) Uani 1 1 d .
F4 F 0.4718(6) 0.5785(4) 0.6519(2) 0.0733(17) Uani 1 1 d .
F5 F 0.4638(7) 0.5995(5) 0.5661(3) 0.106(3) Uani 1 1 d .
F6 F 0.6864(7) 0.6839(4) 0.5739(3) 0.0807(19) Uani 1 1 d .
P31 P 0.4839(3) 0.33516(16) 0.87975(10) 0.0528(6) Uani 1 1 d .
F31 F 0.5279(7) 0.2513(4) 0.8706(3) 0.091(2) Uani 1 1 d .
F32 F 0.4324(6) 0.4177(4) 0.8871(3) 0.0780(18) Uani 1 1 d .
F33 F 0.3880(8) 0.3100(4) 0.8237(2) 0.093(2) Uani 1 1 d .
F34 F 0.6132(6) 0.3917(4) 0.8509(3) 0.0758(18) Uani 1 1 d .
F35 F 0.5741(6) 0.3616(5) 0.9351(2) 0.0846(19) Uani 1 1 d .
F36 F 0.3526(6) 0.2801(3) 0.9084(2) 0.0632(14) Uani 1 1 d .
Mo1 Mo 0.89556(7) 0.20128(4) 0.61965(3) 0.03612(18) Uani 1 1 d .
Fe1 Fe 1.01876(12) 0.53814(7) 0.63093(4) 0.0384(3) Uani 1 1 d .
S1 S 0.6360(2) 0.12115(13) 0.60290(8) 0.0409(5) Uani 1 1 d .
S2 S 0.7974(2) 0.22014(13) 0.52771(8) 0.0397(5) Uani 1 1 d .
S3 S 1.0961(2) 0.27644(13) 0.56763(8) 0.0397(5) Uani 1 1 d .
S4 S 0.8476(2) 0.10129(14) 0.69267(8) 0.0426(5) Uani 1 1 d .
S5 S 0.9193(2) 0.05335(13) 0.58848(8) 0.0413(5) Uani 1 1 d .
S6 S 1.1291(2) 0.22881(13) 0.67268(8) 0.0413(5) Uani 1 1 d .
N1 N 0.8646(6) 0.2943(4) 0.6493(3) 0.0354(15) Uani 1 1 d .
N2 N 0.8233(7) 0.3557(4) 0.6681(3) 0.0403(16) Uani 1 1 d .
N3 N 0.5263(6) 0.1322(4) 0.5038(3) 0.0376(15) Uani 1 1 d .
N4 N 1.3491(7) 0.3100(4) 0.6205(3) 0.0384(15) Uani 1 1 d .
N5 N 0.8698(7) -0.0552(4) 0.6664(3) 0.0462(17) Uani 1 1 d .
O1 O 1.1820(6) 0.6952(4) 0.7151(2) 0.0473(14) Uani 1 1 d .
C1 C 0.6355(8) 0.1549(5) 0.5400(3) 0.0370(18) Uani 1 1 d .
C2 C 0.3924(8) 0.0693(5) 0.5138(3) 0.0409(19) Uani 1 1 d .
H2A H 0.4100 0.0297 0.5388 0.049 Uiso 1 1 calc R
H2B H 0.3495 0.0356 0.4808 0.049 Uiso 1 1 calc R
C3 C 0.2909(9) 0.1115(6) 0.5360(4) 0.056(2) Uani 1 1 d .
H3A H 0.2057 0.0675 0.5418 0.084 Uiso 1 1 calc R
H3B H 0.2710 0.1498 0.5111 0.084 Uiso 1 1 calc R
H3C H 0.3318 0.1441 0.5692 0.084 Uiso 1 1 calc R
C4 C 0.5311(9) 0.1732(5) 0.4528(3) 0.046(2) Uani 1 1 d .
H4A H 0.5946 0.2321 0.4582 0.055 Uiso 1 1 calc R
H4B H 0.4387 0.1764 0.4420 0.055 Uiso 1 1 calc R
C5 C 0.5782(11) 0.1247(6) 0.4081(4) 0.059(3) Uani 1 1 d .
H5A H 0.5786 0.1542 0.3761 0.088 Uiso 1 1 calc R
H5B H 0.5148 0.0666 0.4021 0.088 Uiso 1 1 calc R
H5C H 0.6707 0.1227 0.4181 0.088 Uiso 1 1 calc R
C6 C 1.2129(8) 0.2779(5) 0.6204(3) 0.0344(17) Uani 1 1 d .
C7 C 1.4109(9) 0.3596(6) 0.5754(4) 0.049(2) Uani 1 1 d .
H7A H 1.4235 0.4206 0.5839 0.058 Uiso 1 1 calc R
H7B H 1.3452 0.3406 0.5440 0.058 Uiso 1 1 calc R
C8 C 1.5479(10) 0.3500(6) 0.5625(4) 0.056(2) Uani 1 1 d .
H8A H 1.5807 0.3837 0.5331 0.084 Uiso 1 1 calc R
H8B H 1.5364 0.2900 0.5531 0.084 Uiso 1 1 calc R
H8C H 1.6149 0.3702 0.5930 0.084 Uiso 1 1 calc R
C9 C 1.4410(9) 0.3086(6) 0.6685(3) 0.048(2) Uani 1 1 d .
H9A H 1.5283 0.3027 0.6576 0.058 Uiso 1 1 calc R
H9B H 1.3965 0.2585 0.6875 0.058 Uiso 1 1 calc R
C10 C 1.4721(9) 0.3889(6) 0.7052(4) 0.055(2) Uani 1 1 d .
H10A H 1.5318 0.3850 0.7357 0.083 Uiso 1 1 calc R
H10B H 1.3862 0.3944 0.7167 0.083 Uiso 1 1 calc R
H10C H 1.5180 0.4387 0.6869 0.083 Uiso 1 1 calc R
C11 C 0.8778(8) 0.0220(5) 0.6505(3) 0.0404(19) Uani 1 1 d .
C12 C 0.8853(10) -0.1245(5) 0.6286(4) 0.058(3) Uani 1 1 d .
H12A H 0.8505 -0.1167 0.5931 0.069 Uiso 1 1 calc R
H12B H 0.8286 -0.1805 0.6385 0.069 Uiso 1 1 calc R
C13 C 1.0378(10) -0.1241(7) 0.6279(5) 0.068(3) Uani 1 1 d .
H13A H 1.0422 -0.1695 0.6028 0.102 Uiso 1 1 calc R
H13B H 1.0720 -0.1335 0.6628 0.102 Uiso 1 1 calc R
H13C H 1.0943 -0.0691 0.6176 0.102 Uiso 1 1 calc R
C14 C 0.8429(10) -0.0778(5) 0.7209(4) 0.052(2) Uani 1 1 d .
H14A H 0.8810 -0.0258 0.7449 0.063 Uiso 1 1 calc R
H14B H 0.8915 -0.1186 0.7307 0.063 Uiso 1 1 calc R
C15 C 0.6889(11) -0.1172(7) 0.7282(4) 0.069(3) Uani 1 1 d .
H15A H 0.6781 -0.1306 0.7646 0.104 Uiso 1 1 calc R
H15B H 0.6508 -0.1695 0.7052 0.104 Uiso 1 1 calc R
H15C H 0.6404 -0.0767 0.7194 0.104 Uiso 1 1 calc R
C16 C 0.8996(10) 0.5321(6) 0.5607(3) 0.051(2) Uani 1 1 d .
H16 H 0.8028 0.5187 0.5567 0.061 Uiso 1 1 calc R
C17 C 0.9951(13) 0.6151(6) 0.5709(3) 0.063(3) Uani 1 1 d .
H17 H 0.9727 0.6664 0.5749 0.075 Uiso 1 1 calc R
C18 C 1.1316(13) 0.6082(7) 0.5742(4) 0.066(3) Uani 1 1 d .
H18 H 1.2151 0.6536 0.5805 0.080 Uiso 1 1 calc R
C19 C 1.1165(11) 0.5192(7) 0.5660(3) 0.057(3) Uani 1 1 d .
H19 H 1.1894 0.4954 0.5663 0.069 Uiso 1 1 calc R
C20 C 0.9741(11) 0.4726(6) 0.5575(3) 0.053(2) Uani 1 1 d .
H20 H 0.9359 0.4127 0.5509 0.063 Uiso 1 1 calc R
C21 C 0.8686(9) 0.5091(5) 0.6851(3) 0.0388(18) Uani 1 1 d .
H21 H 0.7726 0.4995 0.6802 0.047 Uiso 1 1 calc R
C22 C 0.9595(9) 0.5945(5) 0.6972(3) 0.0399(19) Uani 1 1 d .
H22 H 0.9228 0.6403 0.7009 0.048 Uiso 1 1 calc R
C23 C 1.1037(8) 0.6108(5) 0.7037(3) 0.0377(18) Uani 1 1 d .
C24 C 1.1592(9) 0.5418(5) 0.6949(3) 0.0414(19) Uani 1 1 d .
H24 H 1.2556 0.5526 0.6970 0.050 Uiso 1 1 calc R
C25 C 1.0677(8) 0.4559(5) 0.6828(3) 0.0372(18) Uani 1 1 d .
H25 H 1.1050 0.4110 0.6764 0.045 Uiso 1 1 calc R
C26 C 0.9216(8) 0.4375(5) 0.6803(3) 0.0338(17) Uani 1 1 d .
C27 C 1.3312(9) 0.7173(6) 0.7189(4) 0.055(2) Uani 1 1 d .
H27A H 1.3720 0.7788 0.7272 0.082 Uiso 1 1 calc R
H27B H 1.3604 0.7011 0.6856 0.082 Uiso 1 1 calc R
H27C H 1.3614 0.6870 0.7466 0.082 Uiso 1 1 calc R
Fe31 Fe 0.05096(14) 0.43238(8) 0.87094(5) 0.0444(3) Uani 1 1 d .
Mo31 Mo 0.15892(7) 0.77502(5) 0.86404(3) 0.03881(18) Uani 1 1 d .
S31 S 0.4180(2) 0.85449(14) 0.86859(10) 0.0487(5) Uani 1 1 d .
S32 S 0.2783(2) 0.77564(15) 0.95518(9) 0.0477(5) Uani 1 1 d .
S33 S -0.0292(2) 0.70489(14) 0.92335(8) 0.0437(5) Uani 1 1 d .
S34 S -0.0819(2) 0.74031(13) 0.81675(8) 0.0410(5) Uani 1 1 d .
S35 S 0.1391(2) 0.92593(14) 0.88822(9) 0.0476(5) Uani 1 1 d .
S36 S 0.1896(2) 0.86217(14) 0.78437(9) 0.0445(5) Uani 1 1 d .
N31 N 0.1908(7) 0.6775(4) 0.8411(2) 0.0371(15) Uani 1 1 d .
N32 N 0.2359(7) 0.6156(4) 0.8301(3) 0.0451(17) Uani 1 1 d .
N33 N 0.5508(8) 0.8705(5) 0.9673(3) 0.054(2) Uani 1 1 d .
N34 N -0.2890(7) 0.6572(4) 0.8734(3) 0.0430(16) Uani 1 1 d .
N35 N 0.1885(8) 1.0255(5) 0.8060(3) 0.0510(19) Uani 1 1 d .
O31 O -0.1021(7) 0.2712(4) 0.7865(2) 0.0520(15) Uani 1 1 d .
C31 C 0.4338(9) 0.8379(5) 0.9348(4) 0.048(2) Uani 1 1 d .
C32 C 0.6779(10) 0.9291(6) 0.9485(5) 0.064(3) Uani 1 1 d .
H32A H 0.7247 0.9737 0.9766 0.077 Uiso 1 1 calc R
H32B H 0.6523 0.9573 0.9183 0.077 Uiso 1 1 calc R
C33 C 0.7757(13) 0.8813(8) 0.9325(6) 0.104(5) Uani 1 1 d .
H33A H 0.8571 0.9213 0.9201 0.156 Uiso 1 1 calc R
H33B H 0.7298 0.8374 0.9045 0.156 Uiso 1 1 calc R
H33C H 0.8032 0.8547 0.9626 0.156 Uiso 1 1 calc R
C34 C 0.5528(10) 0.8529(6) 1.0237(4) 0.058(3) Uani 1 1 d .
H34A H 0.6469 0.8557 1.0367 0.070 Uiso 1 1 calc R
H34B H 0.4918 0.7946 1.0271 0.070 Uiso 1 1 calc R
C35 C 0.5058(12) 0.9169(7) 1.0577(4) 0.070(3) Uani 1 1 d .
H35A H 0.5079 0.9026 1.0941 0.104 Uiso 1 1 calc R
H35B H 0.4122 0.9139 1.0452 0.104 Uiso 1 1 calc R
H35C H 0.5675 0.9746 1.0552 0.104 Uiso 1 1 calc R
C36 C -0.1547(8) 0.6946(5) 0.8714(3) 0.0376(18) Uani 1 1 d .
C37 C -0.3449(9) 0.6089(6) 0.9204(4) 0.054(2) Uani 1 1 d .
H37A H -0.3983 0.5496 0.9079 0.065 Uiso 1 1 calc R
H37B H -0.2668 0.6069 0.9444 0.065 Uiso 1 1 calc R
C38 C -0.4335(17) 0.6471(9) 0.9498(6) 0.117(6) Uani 1 1 d .
H38A H -0.4659 0.6129 0.9790 0.176 Uiso 1 1 calc R
H38B H -0.5122 0.6483 0.9265 0.176 Uiso 1 1 calc R
H38C H -0.3807 0.7052 0.9632 0.176 Uiso 1 1 calc R
C39 C -0.3896(9) 0.6532(6) 0.8271(4) 0.053(2) Uani 1 1 d .
H39A H -0.3571 0.7057 0.8086 0.064 Uiso 1 1 calc R
H39B H -0.4797 0.6505 0.8395 0.064 Uiso 1 1 calc R
C40 C -0.4068(10) 0.5741(6) 0.7883(4) 0.057(2) Uani 1 1 d .
H40A H -0.4723 0.5736 0.7587 0.086 Uiso 1 1 calc R
H40B H -0.4408 0.5221 0.8063 0.086 Uiso 1 1 calc R
H40C H -0.3180 0.5771 0.7756 0.086 Uiso 1 1 calc R
C41 C 0.1732(9) 0.9478(5) 0.8241(3) 0.045(2) Uani 1 1 d .
C42 C 0.1811(11) 1.1000(6) 0.8401(4) 0.067(3) Uani 1 1 d .
H42A H 0.2426 1.1530 0.8282 0.080 Uiso 1 1 calc R
H42B H 0.2142 1.0949 0.8764 0.080 Uiso 1 1 calc R
C43 C 0.0355(14) 1.1059(7) 0.8392(5) 0.088(4) Uani 1 1 d .
H43A H 0.0356 1.1552 0.8620 0.131 Uiso 1 1 calc R
H43B H -0.0254 1.0540 0.8516 0.131 Uiso 1 1 calc R
H43C H 0.0031 1.1123 0.8034 0.131 Uiso 1 1 calc R
C44 C 0.2215(11) 1.0427(6) 0.7514(4) 0.065(3) Uani 1 1 d .
H44A H 0.1760 1.0834 0.7386 0.078 Uiso 1 1 calc R
H44B H 0.1850 0.9892 0.7288 0.078 Uiso 1 1 calc R
C45 C 0.3790(13) 1.0800(8) 0.7476(5) 0.089(4) Uani 1 1 d .
H45A H 0.3966 1.0900 0.7112 0.133 Uiso 1 1 calc R
H45B H 0.4242 1.0396 0.7600 0.133 Uiso 1 1 calc R
H45C H 0.4150 1.1338 0.7692 0.133 Uiso 1 1 calc R
C46 C 0.1685(11) 0.4468(8) 0.9425(4) 0.067(3) Uani 1 1 d .
H46 H 0.2657 0.4655 0.9479 0.080 Uiso 1 1 calc R
C47 C 0.0854(17) 0.3620(8) 0.9331(4) 0.076(4) Uani 1 1 d .
H47 H 0.1161 0.3136 0.9304 0.091 Uiso 1 1 calc R
C48 C -0.0517(16) 0.3616(10) 0.9283(4) 0.092(4) Uani 1 1 d .
H48 H -0.1298 0.3126 0.9217 0.110 Uiso 1 1 calc R
C49 C -0.0541(15) 0.4461(12) 0.9348(4) 0.089(4) Uani 1 1 d .
H49 H -0.1334 0.4639 0.9341 0.107 Uiso 1 1 calc R
C50 C 0.0847(15) 0.4999(7) 0.9428(4) 0.070(3) Uani 1 1 d .
H50 H 0.1149 0.5602 0.9475 0.084 Uiso 1 1 calc R
C51 C 0.2002(9) 0.4626(5) 0.8164(3) 0.043(2) Uani 1 1 d .
H51 H 0.2968 0.4751 0.8214 0.051 Uiso 1 1 calc R
C52 C 0.1162(10) 0.3761(5) 0.8056(3) 0.046(2) Uani 1 1 d .
H52 H 0.1570 0.3320 0.8038 0.055 Uiso 1 1 calc R
C53 C -0.0296(10) 0.3561(5) 0.7975(3) 0.048(2) Uani 1 1 d .
C54 C -0.0897(9) 0.4231(5) 0.8056(3) 0.044(2) Uani 1 1 d .
H54 H -0.1865 0.4098 0.8035 0.053 Uiso 1 1 calc R
C55 C -0.0044(9) 0.5101(5) 0.8170(3) 0.0397(19) Uani 1 1 d .
H55 H -0.0453 0.5535 0.8227 0.048 Uiso 1 1 calc R
C56 C 0.1426(9) 0.5314(5) 0.8198(3) 0.0408(19) Uani 1 1 d .
C57 C -0.2537(10) 0.2449(6) 0.7824(4) 0.065(3) Uani 1 1 d .
H57A H -0.2906 0.1832 0.7749 0.097 Uiso 1 1 calc R
H57B H -0.2865 0.2732 0.7542 0.097 Uiso 1 1 calc R
H57C H -0.2844 0.2610 0.8155 0.097 Uiso 1 1 calc R

loop_
_atom_site_aniso_label
_atom_site_aniso_U_11
_atom_site_aniso_U_22
_atom_site_aniso_U_33
_atom_site_aniso_U_23
_atom_site_aniso_U_13
_atom_site_aniso_U_12
P1 0.0406(13) 0.0410(13) 0.0608(15) 0.0034(11) 0.0040(11) 0.0133(10)
F1 0.110(5) 0.061(4) 0.084(4) 0.021(3) 0.038(4) 0.052(4)
F2 0.071(4) 0.048(4) 0.183(7) 0.006(4) 0.046(5) 0.027(3)
F3 0.092(5) 0.082(5) 0.113(6) 0.017(4) -0.035(4) 0.014(4)
F4 0.070(4) 0.064(4) 0.092(4) 0.026(3) 0.030(3) 0.022(3)
F5 0.085(5) 0.128(6) 0.071(4) 0.017(4) -0.027(4) -0.012(4)
F6 0.080(4) 0.064(4) 0.088(4) 0.002(3) 0.040(4) 0.002(3)
P31 0.0576(15) 0.0465(14) 0.0582(15) 0.0096(11) 0.0104(12) 0.0197(12)
F31 0.108(5) 0.063(4) 0.124(6) 0.025(4) 0.059(4) 0.047(4)
F32 0.056(4) 0.054(3) 0.130(6) 0.023(3) 0.021(4) 0.021(3)
F33 0.104(5) 0.088(5) 0.065(4) 0.015(3) -0.002(4) -0.004(4)
F34 0.076(4) 0.070(4) 0.097(5) 0.032(3) 0.042(4) 0.035(3)
F35 0.060(4) 0.107(5) 0.072(4) 0.016(4) -0.005(3) 0.006(4)
F36 0.061(3) 0.054(3) 0.074(4) 0.015(3) 0.017(3) 0.014(3)
Mo1 0.0325(4) 0.0326(4) 0.0417(4) 0.0017(3) -0.0006(3) 0.0088(3)
Fe1 0.0401(7) 0.0376(6) 0.0372(6) 0.0019(5) 0.0043(5) 0.0117(5)
S1 0.0342(11) 0.0384(11) 0.0473(12) 0.0031(9) 0.0006(9) 0.0080(9)
S2 0.0322(11) 0.0383(11) 0.0453(11) 0.0045(9) -0.0019(9) 0.0068(9)
S3 0.0353(11) 0.0387(11) 0.0440(11) 0.0028(9) -0.0010(9) 0.0112(9)
S4 0.0434(12) 0.0402(12) 0.0444(12) 0.0054(9) 0.0027(10) 0.0132(10)
S5 0.0386(11) 0.0354(11) 0.0481(12) -0.0004(9) -0.0009(9) 0.0106(9)
S6 0.0342(11) 0.0409(12) 0.0463(12) 0.0048(9) -0.0021(9) 0.0091(9)
N1 0.029(3) 0.035(4) 0.043(4) 0.007(3) 0.004(3) 0.010(3)
N2 0.035(4) 0.035(4) 0.047(4) 0.005(3) 0.000(3) 0.006(3)
N3 0.025(3) 0.032(3) 0.052(4) -0.001(3) -0.006(3) 0.006(3)
N4 0.030(4) 0.042(4) 0.043(4) 0.002(3) 0.000(3) 0.011(3)
N5 0.044(4) 0.038(4) 0.052(4) 0.007(3) -0.004(3) 0.007(3)
O1 0.047(4) 0.039(3) 0.052(4) -0.001(3) 0.004(3) 0.008(3)
C1 0.034(4) 0.025(4) 0.052(5) -0.002(3) 0.006(4) 0.008(3)
C2 0.028(4) 0.030(4) 0.056(5) -0.005(4) -0.010(4) 0.001(3)
C3 0.041(5) 0.054(6) 0.073(7) 0.001(5) 0.007(5) 0.015(4)
C4 0.044(5) 0.042(5) 0.050(5) 0.007(4) -0.010(4) 0.014(4)
C5 0.066(6) 0.055(6) 0.052(6) 0.010(4) -0.004(5) 0.016(5)
C6 0.034(4) 0.027(4) 0.038(4) -0.004(3) -0.004(3) 0.007(3)
C7 0.045(5) 0.051(5) 0.052(5) 0.011(4) 0.006(4) 0.016(4)
C8 0.053(6) 0.057(6) 0.066(6) 0.008(5) 0.017(5) 0.024(5)
C9 0.037(5) 0.045(5) 0.054(5) 0.009(4) -0.006(4) 0.003(4)
C10 0.043(5) 0.056(6) 0.058(6) -0.006(5) -0.004(4) 0.007(4)
C11 0.030(4) 0.037(5) 0.051(5) 0.002(4) 0.000(4) 0.008(4)
C12 0.065(6) 0.027(5) 0.077(7) -0.004(4) -0.004(5) 0.012(4)
C13 0.060(7) 0.061(7) 0.092(8) 0.001(6) 0.003(6) 0.034(5)
C14 0.058(6) 0.030(4) 0.061(6) 0.006(4) -0.007(5) 0.003(4)
C15 0.060(7) 0.054(6) 0.080(7) 0.011(5) 0.007(6) -0.003(5)
C16 0.046(5) 0.071(7) 0.040(5) 0.008(4) 0.003(4) 0.025(5)
C17 0.112(9) 0.050(6) 0.037(5) 0.012(4) 0.006(5) 0.037(6)
C18 0.083(8) 0.061(7) 0.037(5) 0.014(4) 0.006(5) -0.006(6)
C19 0.060(6) 0.092(8) 0.032(5) 0.009(5) 0.019(4) 0.037(6)
C20 0.073(7) 0.050(5) 0.032(4) 0.003(4) 0.003(4) 0.015(5)
C21 0.041(5) 0.048(5) 0.032(4) 0.004(3) 0.006(4) 0.020(4)
C22 0.047(5) 0.040(5) 0.034(4) 0.000(3) 0.001(4) 0.016(4)
C23 0.037(4) 0.031(4) 0.038(4) -0.002(3) -0.003(4) 0.002(4)
C24 0.039(5) 0.043(5) 0.039(4) 0.001(4) -0.002(4) 0.009(4)
C25 0.035(4) 0.040(5) 0.038(4) 0.006(3) 0.003(3) 0.014(4)
C26 0.037(4) 0.035(4) 0.030(4) 0.003(3) 0.006(3) 0.009(3)
C27 0.042(5) 0.050(6) 0.066(6) 0.002(5) 0.017(5) 0.003(4)
Fe31 0.0534(8) 0.0443(7) 0.0396(7) 0.0061(5) 0.0087(6) 0.0197(6)
Mo31 0.0365(4) 0.0359(4) 0.0419(4) -0.0002(3) -0.0025(3) 0.0100(3)
S31 0.0389(12) 0.0431(12) 0.0613(14) 0.0046(10) -0.0007(10) 0.0097(10)
S32 0.0447(13) 0.0509(13) 0.0459(12) 0.0007(10) -0.0061(10) 0.0153(10)
S33 0.0414(12) 0.0480(13) 0.0410(11) 0.0018(9) 0.0010(9) 0.0140(10)
S34 0.0368(11) 0.0413(12) 0.0418(11) 0.0027(9) -0.0024(9) 0.0090(9)
S35 0.0471(13) 0.0411(12) 0.0539(13) -0.0033(10) -0.0041(10) 0.0160(10)
S36 0.0448(12) 0.0403(12) 0.0476(12) 0.0053(9) 0.0019(10) 0.0123(10)
N31 0.034(4) 0.036(4) 0.040(4) 0.002(3) -0.001(3) 0.010(3)
N32 0.046(4) 0.040(4) 0.049(4) 0.003(3) 0.003(3) 0.014(3)
N33 0.043(4) 0.043(4) 0.076(5) -0.003(4) -0.017(4) 0.018(4)
N34 0.041(4) 0.037(4) 0.048(4) 0.000(3) 0.001(3) 0.008(3)
N35 0.049(5) 0.040(4) 0.060(5) 0.002(3) -0.014(4) 0.013(3)
O31 0.063(4) 0.040(3) 0.055(4) 0.004(3) 0.019(3) 0.016(3)
C31 0.038(5) 0.039(5) 0.067(6) 0.000(4) -0.005(4) 0.016(4)
C32 0.044(6) 0.054(6) 0.089(8) 0.004(5) -0.004(5) 0.010(5)
C33 0.060(8) 0.075(9) 0.183(15) 0.010(9) 0.015(9) 0.029(7)
C34 0.055(6) 0.057(6) 0.062(6) -0.001(5) -0.022(5) 0.022(5)
C35 0.082(8) 0.056(6) 0.071(7) -0.009(5) -0.016(6) 0.029(6)
C36 0.036(5) 0.034(4) 0.040(4) -0.001(3) 0.000(4) 0.009(4)
C37 0.043(5) 0.051(6) 0.060(6) 0.004(4) -0.001(4) 0.005(4)
C38 0.178(16) 0.097(10) 0.109(11) 0.035(8) 0.096(11) 0.068(11)
C39 0.042(5) 0.057(6) 0.058(6) 0.003(4) -0.005(4) 0.014(4)
C40 0.063(6) 0.051(6) 0.049(5) -0.002(4) -0.004(5) 0.009(5)
C41 0.043(5) 0.038(5) 0.052(5) -0.006(4) -0.009(4) 0.017(4)
C42 0.081(8) 0.031(5) 0.083(7) -0.009(5) -0.025(6) 0.019(5)
C43 0.115(11) 0.056(7) 0.095(9) -0.007(6) -0.027(8) 0.040(7)
C44 0.074(7) 0.038(5) 0.083(8) 0.020(5) -0.002(6) 0.019(5)
C45 0.083(9) 0.074(8) 0.096(9) 0.029(7) 0.013(7) 0.002(7)
C46 0.054(6) 0.108(10) 0.041(5) 0.007(6) -0.003(5) 0.029(7)
C47 0.145(12) 0.065(7) 0.040(5) 0.014(5) 0.011(7) 0.062(8)
C48 0.099(11) 0.108(11) 0.046(7) 0.016(7) 0.012(7) -0.005(9)
C49 0.097(10) 0.175(15) 0.026(5) 0.008(7) 0.014(6) 0.084(11)
C50 0.124(11) 0.052(6) 0.036(5) 0.002(4) 0.009(6) 0.028(7)
C51 0.050(5) 0.052(5) 0.033(4) 0.012(4) 0.002(4) 0.026(4)
C52 0.064(6) 0.038(5) 0.040(5) 0.007(4) 0.011(4) 0.020(4)
C53 0.060(6) 0.038(5) 0.045(5) 0.003(4) 0.014(4) 0.012(4)
C54 0.032(4) 0.046(5) 0.052(5) 0.003(4) 0.008(4) 0.009(4)
C55 0.054(5) 0.033(4) 0.033(4) 0.008(3) 0.004(4) 0.015(4)
C56 0.045(5) 0.042(5) 0.037(4) 0.002(3) 0.003(4) 0.016(4)
C57 0.061(7) 0.045(6) 0.078(7) -0.011(5) 0.027(6) -0.002(5)

loop_
_atom_type_symbol
_atom_type_description
_atom_type_scat_dispersion_real
_atom_type_scat_dispersion_imag
_atom_type_scat_source
C C 0.0033 0.0016 'International Tables Vol C Tables 4.2.6.8 and 6.1.1.4'
H H 0.0000 0.0000 'International Tables Vol C Tables 4.2.6.8 and 6.1.1.4'
N N 0.0061 0.0033 'International Tables Vol C Tables 4.2.6.8 and 6.1.1.4'
F F 0.0171 0.0103 'International Tables Vol C Tables 4.2.6.8 and 6.1.1.4'
P P 0.1023 0.0942 'International Tables Vol C Tables 4.2.6.8 and 6.1.1.4'
S S 0.1246 0.1234 'International Tables Vol C Tables 4.2.6.8 and 6.1.1.4'
Fe Fe 0.3463 0.8444 'International Tables Vol C Tables 4.2.6.8 and 6.1.1.4'
Mo Mo -1.6832 0.6857 'International Tables Vol C Tables 4.2.6.8 and 6.1.1.4'
O O 0.0106 0.0060 'International Tables Vol C Tables 4.2.6.8 and 6.1.1.4'

loop_
_geom_angle_atom_site_label_1
_geom_angle_atom_site_label_2
_geom_angle_atom_site_label_3
_geom_angle
F5 P1 F1 92.1(4)
F5 P1 F2 91.7(5)
F1 P1 F2 175.9(4)
F5 P1 F6 90.8(4)
F1 P1 F6 89.0(3)
F2 P1 F6 92.5(4)
F5 P1 F3 178.6(4)
F1 P1 F3 87.7(4)
F2 P1 F3 88.5(4)
F6 P1 F3 90.6(4)
F5 P1 F4 88.5(4)
F1 P1 F4 90.5(3)
F2 P1 F4 88.1(3)
F6 P1 F4 179.2(4)
F3 P1 F4 90.1(4)
F31 P31 F35 92.5(4)
F31 P31 F32 177.1(4)
F35 P31 F32 90.2(4)
F31 P31 F34 91.8(3)
F35 P31 F34 89.9(4)
F32 P31 F34 89.4(3)
F31 P31 F36 89.3(3)
F35 P31 F36 90.6(3)
F32 P31 F36 89.4(3)
F34 P31 F36 178.7(3)
F31 P31 F33 89.3(4)
F35 P31 F33 178.0(4)
F32 P31 F33 88.0(4)
F34 P31 F33 90.9(4)
F36 P31 F33 88.7(3)
N1 Mo1 S4 101.3(2)
N1 Mo1 S3 98.7(2)
S4 Mo1 S3 138.81(7)
N1 Mo1 S6 94.2(2)
S4 Mo1 S6 74.74(7)
S3 Mo1 S6 68.18(7)
N1 Mo1 S2 93.9(2)
S4 Mo1 S2 141.25(7)
S3 Mo1 S2 71.67(7)
S6 Mo1 S2 139.78(7)
N1 Mo1 S1 92.1(2)
S4 Mo1 S1 76.19(7)
S3 Mo1 S1 138.59(7)
S6 Mo1 S1 150.93(7)
S2 Mo1 S1 67.76(7)
N1 Mo1 S5 170.9(2)
S4 Mo1 S5 69.91(7)
S3 Mo1 S5 89.96(7)
S6 Mo1 S5 86.16(7)
S2 Mo1 S5 91.72(7)
S1 Mo1 S5 83.37(7)
C19 Fe1 C20 40.2(4)
C19 Fe1 C16 67.2(4)
C20 Fe1 C16 40.0(4)
C19 Fe1 C18 40.3(4)
C20 Fe1 C18 67.7(4)
C16 Fe1 C18 67.3(4)
C19 Fe1 C25 102.8(4)
C20 Fe1 C25 106.6(3)
C16 Fe1 C25 139.4(4)
C18 Fe1 C25 130.8(4)
C19 Fe1 C17 67.2(4)
C20 Fe1 C17 67.1(4)
C16 Fe1 C17 39.6(4)
C18 Fe1 C17 40.1(4)
C25 Fe1 C17 169.8(4)
C19 Fe1 C24 104.9(4)
C20 Fe1 C24 133.6(4)
C16 Fe1 C24 172.0(4)
C18 Fe1 C24 106.8(4)
C25 Fe1 C24 40.3(3)
C17 Fe1 C24 138.5(4)
C19 Fe1 C21 157.1(4)
C20 Fe1 C21 118.7(4)
C16 Fe1 C21 102.0(3)
C18 Fe1 C21 155.9(4)
C25 Fe1 C21 71.7(3)
C17 Fe1 C21 118.1(4)
C24 Fe1 C21 85.4(3)
C19 Fe1 C22 162.9(4)
C20 Fe1 C22 151.5(4)
C16 Fe1 C22 115.9(3)
C18 Fe1 C22 123.6(4)
C25 Fe1 C22 85.4(3)
C17 Fe1 C22 103.8(4)
C24 Fe1 C22 71.7(3)
C21 Fe1 C22 39.8(3)
C19 Fe1 C23 129.3(4)
C20 Fe1 C23 169.4(4)
C16 Fe1 C23 145.6(3)
C18 Fe1 C23 104.8(4)
C25 Fe1 C23 72.1(3)
C17 Fe1 C23 112.5(4)
C24 Fe1 C23 39.6(3)
C21 Fe1 C23 71.2(3)
C22 Fe1 C23 38.9(3)
C19 Fe1 C26 123.9(4)
C20 Fe1 C26 101.2(3)
C16 Fe1 C26 112.3(3)
C18 Fe1 C26 164.0(4)
C25 Fe1 C26 39.1(3)
C17 Fe1 C26 147.8(4)
C24 Fe1 C26 71.8(3)
C21 Fe1 C26 39.5(3)
C22 Fe1 C26 71.6(3)
C23 Fe1 C26 84.4(3)
C1 S1 Mo1 90.4(3)
C1 S2 Mo1 90.4(3)
C6 S3 Mo1 90.6(3)
C11 S4 Mo1 88.7(3)
C11 S5 Mo1 86.7(3)
C6 S6 Mo1 90.0(3)
N2 N1 Mo1 171.5(6)
N1 N2 C26 118.6(7)
C1 N3 C2 121.8(7)
C1 N3 C4 121.4(7)
C2 N3 C4 116.8(6)
C6 N4 C9 120.3(7)
C6 N4 C7 119.9(7)
C9 N4 C7 119.2(7)
C11 N5 C14 122.4(7)
C11 N5 C12 120.6(7)
C14 N5 C12 117.0(7)
C23 O1 C27 118.9(7)
N3 C1 S1 125.4(6)
N3 C1 S2 123.1(6)
S1 C1 S2 111.4(4)
N3 C2 C3 113.2(7)
N3 C4 C5 113.4(7)
N4 C6 S3 124.6(6)
N4 C6 S6 124.2(6)
S3 C6 S6 111.3(4)
N4 C7 C8 114.5(7)
N4 C9 C10 112.6(7)
N5 C11 S5 124.0(7)
N5 C11 S4 121.3(7)
S5 C11 S4 114.7(5)
N5 C12 C13 112.7(8)
N5 C14 C15 113.4(8)
C17 C16 C20 108.4(9)
C17 C16 Fe1 70.6(5)
C20 C16 Fe1 69.5(5)
C16 C17 C18 108.5(9)
C16 C17 Fe1 69.8(5)
C18 C17 Fe1 69.9(5)
C19 C18 C17 106.6(9)
C19 C18 Fe1 68.6(5)
C17 C18 Fe1 70.0(6)
C20 C19 C18 108.9(9)
C20 C19 Fe1 70.3(5)
C18 C19 Fe1 71.1(5)
C19 C20 C16 107.6(9)
C19 C20 Fe1 69.4(5)
C16 C20 Fe1 70.6(5)
C22 C21 C26 121.0(8)
C22 C21 Fe1 70.2(5)
C26 C21 Fe1 72.8(4)
C23 C22 C21 120.5(7)
C23 C22 Fe1 71.7(5)
C21 C22 Fe1 70.0(4)
O1 C23 C22 115.9(7)
O1 C23 C24 124.5(7)
C22 C23 C24 119.4(7)
O1 C23 Fe1 131.7(6)
C22 C23 Fe1 69.4(4)
C24 C23 Fe1 68.4(4)
C23 C24 C25 119.9(8)
C23 C24 Fe1 72.0(5)
C25 C24 Fe1 69.8(4)
C26 C25 C24 121.2(7)
C26 C25 Fe1 73.5(4)
C24 C25 Fe1 69.9(4)
N2 C26 C25 125.4(7)
N2 C26 C21 116.7(7)
C25 C26 C21 117.5(7)
N2 C26 Fe1 131.6(5)
C25 C26 Fe1 67.4(4)
C21 C26 Fe1 67.8(4)
C50 Fe31 C49 40.4(5)
C50 Fe31 C48 67.0(5)
C49 Fe31 C48 39.7(5)
C50 Fe31 C46 39.6(4)
C49 Fe31 C46 66.4(4)
C48 Fe31 C46 65.8(5)
C50 Fe31 C47 66.6(4)
C49 Fe31 C47 66.5(5)
C48 Fe31 C47 39.3(5)
C46 Fe31 C47 39.0(4)
C50 Fe31 C55 106.1(4)
C49 Fe31 C55 103.8(4)
C48 Fe31 C55 132.8(6)
C46 Fe31 C55 138.3(4)
C47 Fe31 C55 170.3(4)
C50 Fe31 C54 132.4(4)
C49 Fe31 C54 104.8(4)
C48 Fe31 C54 108.8(5)
C46 Fe31 C54 171.1(4)
C47 Fe31 C54 140.4(5)
C55 Fe31 C54 40.0(3)
C50 Fe31 C51 120.5(5)
C49 Fe31 C51 159.5(6)
C48 Fe31 C51 154.1(6)
C46 Fe31 C51 103.3(4)
C47 Fe31 C51 117.5(5)
C55 Fe31 C51 71.4(3)
C54 Fe31 C51 84.5(3)
C50 Fe31 C52 153.1(5)
C49 Fe31 C52 161.0(6)
C48 Fe31 C52 122.7(5)
C46 Fe31 C52 117.4(4)
C47 Fe31 C52 104.0(4)
C55 Fe31 C52 85.3(3)
C54 Fe31 C52 71.4(3)
C51 Fe31 C52 39.4(3)
C50 Fe31 C53 168.0(5)
C49 Fe31 C53 128.0(5)
C48 Fe31 C53 105.6(5)
C46 Fe31 C53 147.5(4)
C47 Fe31 C53 114.2(4)
C55 Fe31 C53 71.5(3)
C54 Fe31 C53 39.2(3)
C51 Fe31 C53 70.4(3)
C52 Fe31 C53 38.8(3)
C50 Fe31 C56 102.1(4)
C49 Fe31 C56 126.1(5)
C48 Fe31 C56 165.9(6)
C46 Fe31 C56 112.2(4)
C47 Fe31 C56 146.3(5)
C55 Fe31 C56 39.2(3)
C54 Fe31 C56 71.2(3)
C51 Fe31 C56 39.1(3)
C52 Fe31 C56 71.2(3)
C53 Fe31 C56 83.5(3)
N31 Mo31 S36 103.4(2)
N31 Mo31 S34 96.5(2)
S36 Mo31 S34 74.52(7)
N31 Mo31 S32 92.4(2)
S36 Mo31 S32 139.81(8)
S34 Mo31 S32 140.72(8)
N31 Mo31 S31 89.7(2)
S36 Mo31 S31 75.03(8)
S34 Mo31 S31 149.54(8)
S32 Mo31 S31 68.24(8)
N31 Mo31 S33 96.4(2)
S36 Mo31 S33 139.46(8)
S34 Mo31 S33 68.28(7)
S32 Mo31 S33 72.75(8)
S31 Mo31 S33 140.72(8)
N31 Mo31 S35 171.9(2)
S36 Mo31 S35 69.90(8)
S34 Mo31 S35 86.21(7)
S32 Mo31 S35 90.29(8)
S31 Mo31 S35 84.17(8)
S33 Mo31 S35 91.73(8)
C31 S31 Mo31 90.0(3)
C31 S32 Mo31 90.2(3)
C36 S33 Mo31 89.8(3)
C36 S34 Mo31 90.5(3)
C41 S35 Mo31 86.5(3)
C41 S36 Mo31 88.2(3)
N32 N31 Mo31 168.7(6)
N31 N32 C56 120.0(7)
C31 N33 C34 120.5(8)
C31 N33 C32 121.2(8)
C34 N33 C32 118.2(8)
C36 N34 C39 120.9(7)
C36 N34 C37 121.3(7)
C39 N34 C37 117.5(7)
C41 N35 C44 121.4(8)
C41 N35 C42 122.6(8)
C44 N35 C42 116.0(8)
C53 O31 C57 118.8(7)
N33 C31 S31 124.9(7)
N33 C31 S32 123.7(7)
S31 C31 S32 111.4(5)
N33 C32 C33 111.5(9)
N33 C34 C35 112.4(8)
N34 C36 S34 124.0(6)
N34 C36 S33 124.7(6)
S34 C36 S33 111.3(4)
C38 C37 N34 113.8(9)
N34 C39 C40 111.6(7)
N35 C41 S35 122.7(7)
N35 C41 S36 122.0(7)
S35 C41 S36 115.2(5)
N35 C42 C43 112.3(8)
N35 C44 C45 111.8(9)
C47 C46 C50 109.0(11)
C47 C46 Fe31 70.8(6)
C50 C46 Fe31 69.0(6)
C46 C47 C48 107.6(11)
C46 C47 Fe31 70.3(6)
C48 C47 Fe31 69.3(6)
C47 C48 C49 108.8(12)
C47 C48 Fe31 71.4(7)
C49 C48 Fe31 69.9(7)
C48 C49 C50 107.4(11)
C48 C49 Fe31 70.3(7)
C50 C49 Fe31 69.5(6)
C46 C50 C49 107.2(11)
C46 C50 Fe31 71.4(6)
C49 C50 Fe31 70.1(6)
C52 C51 C56 121.9(8)
C52 C51 Fe31 70.7(5)
C56 C51 Fe31 72.9(5)
C51 C52 C53 119.9(8)
C51 C52 Fe31 69.9(5)
C53 C52 Fe31 72.5(5)
O31 C53 C52 115.8(8)
O31 C53 C54 125.1(8)
C52 C53 C54 118.8(8)
O31 C53 Fe31 132.1(6)
C52 C53 Fe31 68.7(5)
C54 C53 Fe31 67.8(5)
C53 C54 C55 120.7(8)
C53 C54 Fe31 73.0(5)
C55 C54 Fe31 70.0(5)
C56 C55 C54 120.3(8)
C56 C55 Fe31 73.2(5)
C54 C55 Fe31 70.1(5)
N32 C56 C55 124.7(7)
N32 C56 C51 117.3(8)
C55 C56 C51 117.8(8)
N32 C56 Fe31 132.4(6)
C55 C56 Fe31 67.6(4)
C51 C56 Fe31 68.0(5)

loop_
_geom_bond_atom_site_label_1
_geom_bond_atom_site_label_2
_geom_bond_distance
P1 F5 1.555(6)
P1 F1 1.573(6)
P1 F2 1.575(6)
P1 F6 1.577(6)
P1 F3 1.600(7)
P1 F4 1.608(6)
P31 F31 1.568(6)
P31 F35 1.576(6)
P31 F32 1.587(6)
P31 F34 1.594(6)
P31 F36 1.595(6)
P31 F33 1.616(7)
Mo1 N1 1.773(6)
Mo1 S4 2.494(2)
Mo1 S3 2.514(2)
Mo1 S6 2.529(2)
Mo1 S2 2.530(2)
Mo1 S1 2.534(2)
Mo1 S5 2.575(2)
Fe1 C19 2.026(8)
Fe1 C20 2.038(9)
Fe1 C16 2.052(8)
Fe1 C18 2.059(9)
Fe1 C25 2.059(8)
Fe1 C17 2.061(9)
Fe1 C24 2.059(8)
Fe1 C21 2.074(8)
Fe1 C22 2.076(8)
Fe1 C23 2.106(7)
Fe1 C26 2.140(7)
S1 C1 1.707(8)
S2 C1 1.710(8)
S3 C6 1.710(7)
S4 C11 1.740(8)
S5 C11 1.711(9)
S6 C6 1.714(8)
N1 N2 1.276(9)
N2 C26 1.395(10)
N3 C1 1.326(10)
N3 C2 1.469(10)
N3 C4 1.476(10)
N4 C6 1.311(10)
N4 C9 1.479(10)
N4 C7 1.489(10)
N5 C11 1.317(10)
N5 C14 1.463(11)
N5 C12 1.489(11)
O1 C23 1.359(9)
O1 C27 1.431(10)
C2 C3 1.517(11)
C4 C5 1.527(12)
C7 C8 1.492(12)
C9 C10 1.496(12)
C12 C13 1.537(13)
C14 C15 1.515(13)
C16 C17 1.393(14)
C16 C20 1.398(13)
C17 C18 1.413(15)
C18 C19 1.409(14)
C19 C20 1.398(13)
C21 C22 1.411(11)
C21 C26 1.424(11)
C22 C23 1.392(11)
C23 C24 1.412(11)
C24 C25 1.419(11)
C25 C26 1.407(10)
Fe31 C50 2.022(9)
Fe31 C49 2.029(10)
Fe31 C48 2.034(11)
Fe31 C46 2.053(9)
Fe31 C47 2.060(9)
Fe31 C55 2.065(7)
Fe31 C54 2.066(9)
Fe31 C51 2.075(9)
Fe31 C52 2.086(8)
Fe31 C53 2.135(9)
Fe31 C56 2.138(8)
Mo31 N31 1.786(7)
Mo31 S36 2.501(2)
Mo31 S34 2.516(2)
Mo31 S32 2.520(2)
Mo31 S31 2.525(2)
Mo31 S33 2.525(2)
Mo31 S35 2.565(2)
S31 C31 1.712(9)
S32 C31 1.713(9)
S33 C36 1.723(8)
S34 C36 1.705(8)
S35 C41 1.709(9)
S36 C41 1.728(8)
N31 N32 1.250(9)
N32 C56 1.400(10)
N33 C31 1.334(11)
N33 C34 1.467(12)
N33 C32 1.467(12)
N34 C36 1.308(10)
N34 C39 1.479(10)
N34 C37 1.501(11)
N35 C41 1.333(10)
N35 C44 1.461(12)
N35 C42 1.471(11)
O31 C53 1.351(10)
O31 C57 1.450(11)
C32 C33 1.494(14)
C34 C35 1.518(13)
C37 C38 1.455(14)
C39 C40 1.532(12)
C42 C43 1.500(15)
C44 C45 1.528(15)
C46 C47 1.372(16)
C46 C50 1.381(15)
C47 C48 1.377(18)
C48 C49 1.381(18)
C49 C50 1.398(17)
C51 C52 1.401(12)
C51 C56 1.410(11)
C52 C53 1.402(13)
C53 C54 1.411(12)
C54 C55 1.412(11)
C55 C56 1.410(11)

loop_
_geom_torsion_atom_site_label_1
_geom_torsion_atom_site_label_2
_geom_torsion_atom_site_label_3
_geom_torsion_atom_site_label_4
_geom_torsion
N1 Mo1 S1 C1 94.5(3)
S4 Mo1 S1 C1 -164.4(3)
S3 Mo1 S1 C1 -11.1(3)
S6 Mo1 S1 C1 -163.2(3)
S2 Mo1 S1 C1 1.1(3)
S5 Mo1 S1 C1 -93.5(3)
N1 Mo1 S2 C1 -91.8(3)
S4 Mo1 S2 C1 21.8(3)
S3 Mo1 S2 C1 170.4(3)
S6 Mo1 S2 C1 167.1(3)
S1 Mo1 S2 C1 -1.1(3)
S5 Mo1 S2 C1 81.0(3)
N1 Mo1 S3 C6 90.3(3)
S4 Mo1 S3 C6 -28.2(3)
S6 Mo1 S3 C6 -0.8(3)
S2 Mo1 S3 C6 -178.5(3)
S1 Mo1 S3 C6 -166.6(3)
S5 Mo1 S3 C6 -86.7(3)
N1 Mo1 S4 C11 177.3(3)
S3 Mo1 S4 C11 -65.2(3)
S6 Mo1 S4 C11 -91.4(3)
S2 Mo1 S4 C11 66.2(3)
S1 Mo1 S4 C11 87.9(3)
S5 Mo1 S4 C11 0.0(3)
N1 Mo1 S5 C11 -17.2(13)
S4 Mo1 S5 C11 0.0(3)
S3 Mo1 S5 C11 143.2(3)
S6 Mo1 S5 C11 75.1(3)
S2 Mo1 S5 C11 -145.1(3)
S1 Mo1 S5 C11 -77.7(3)
N1 Mo1 S6 C6 -96.9(3)
S4 Mo1 S6 C6 162.5(3)
S3 Mo1 S6 C6 0.8(3)
S2 Mo1 S6 C6 4.1(3)
S1 Mo1 S6 C6 161.2(3)
S5 Mo1 S6 C6 92.3(3)
S4 Mo1 N1 N2 -87(4)
S3 Mo1 N1 N2 129(4)
S6 Mo1 N1 N2 -162(4)
S2 Mo1 N1 N2 57(4)
S1 Mo1 N1 N2 -11(4)
S5 Mo1 N1 N2 -71(4)
Mo1 N1 N2 C26 -159(3)
C2 N3 C1 S1 -3.8(10)
C4 N3 C1 S1 172.2(6)
C2 N3 C1 S2 173.9(6)
C4 N3 C1 S2 -10.1(10)
Mo1 S1 C1 N3 176.3(7)
Mo1 S1 C1 S2 -1.6(4)
Mo1 S2 C1 N3 -176.4(6)
Mo1 S2 C1 S1 1.6(4)
C1 N3 C2 C3 93.0(9)
C4 N3 C2 C3 -83.1(9)
C1 N3 C4 C5 91.8(9)
C2 N3 C4 C5 -92.0(9)
C9 N4 C6 S3 179.5(6)
C7 N4 C6 S3 8.6(10)
C9 N4 C6 S6 -2.6(10)
C7 N4 C6 S6 -173.5(6)
Mo1 S3 C6 N4 179.3(6)
Mo1 S3 C6 S6 1.1(4)
Mo1 S6 C6 N4 -179.3(6)
Mo1 S6 C6 S3 -1.1(4)
C6 N4 C7 C8 -147.1(8)
C9 N4 C7 C8 41.9(11)
C6 N4 C9 C10 -90.6(9)
C7 N4 C9 C10 80.3(10)
C14 N5 C11 S5 175.9(6)
C12 N5 C11 S5 -5.3(11)
C14 N5 C11 S4 -3.4(11)
C12 N5 C11 S4 175.4(6)
Mo1 S5 C11 N5 -179.3(7)
Mo1 S5 C11 S4 0.1(4)
Mo1 S4 C11 N5 179.3(7)
Mo1 S4 C11 S5 -0.1(4)
C11 N5 C12 C13 90.4(10)
C14 N5 C12 C13 -90.7(10)
C11 N5 C14 C15 91.2(10)
C12 N5 C14 C15 -87.6(10)
C19 Fe1 C16 C17 -81.3(7)
C20 Fe1 C16 C17 -119.4(8)
C18 Fe1 C16 C17 -37.4(6)
C25 Fe1 C16 C17 -164.3(6)
C24 Fe1 C16 C17 -81(3)
C21 Fe1 C16 C17 119.9(6)
C22 Fe1 C16 C17 80.3(7)
C23 Fe1 C16 C17 45.6(9)
C26 Fe1 C16 C17 159.9(6)
C19 Fe1 C16 C20 38.1(6)
C18 Fe1 C16 C20 82.0(6)
C25 Fe1 C16 C20 -44.9(8)
C17 Fe1 C16 C20 119.4(8)
C24 Fe1 C16 C20 39(3)
C21 Fe1 C16 C20 -120.7(6)
C22 Fe1 C16 C20 -160.4(5)
C23 Fe1 C16 C20 165.0(6)
C26 Fe1 C16 C20 -80.7(6)
C20 C16 C17 C18 0.0(10)
Fe1 C16 C17 C18 59.4(6)
C20 C16 C17 Fe1 -59.4(6)
C19 Fe1 C17 C16 81.3(6)
C20 Fe1 C17 C16 37.4(6)
C18 Fe1 C17 C16 119.6(8)
C25 Fe1 C17 C16 91(2)
C24 Fe1 C17 C16 168.1(5)
C21 Fe1 C17 C16 -74.0(6)
C22 Fe1 C17 C16 -114.0(6)
C23 Fe1 C17 C16 -154.0(5)
C26 Fe1 C17 C16 -36.6(9)
C19 Fe1 C17 C18 -38.4(6)
C20 Fe1 C17 C18 -82.2(6)
C16 Fe1 C17 C18 -119.6(8)
C25 Fe1 C17 C18 -29(2)
C24 Fe1 C17 C18 48.5(8)
C21 Fe1 C17 C18 166.4(6)
C22 Fe1 C17 C18 126.4(6)
C23 Fe1 C17 C18 86.3(6)
C26 Fe1 C17 C18 -156.2(6)
C16 C17 C18 C19 -0.3(10)
Fe1 C17 C18 C19 59.1(6)
C16 C17 C18 Fe1 -59.4(6)
C20 Fe1 C18 C19 -37.6(6)
C16 Fe1 C18 C19 -81.0(6)
C25 Fe1 C18 C19 55.6(8)
C17 Fe1 C18 C19 -117.9(9)
C24 Fe1 C18 C19 93.3(6)
C21 Fe1 C18 C19 -148.5(8)
C22 Fe1 C18 C19 172.2(5)
C23 Fe1 C18 C19 134.5(6)
C26 Fe1 C18 C19 10.8(17)
C19 Fe1 C18 C17 117.9(9)
C20 Fe1 C18 C17 80.4(6)
C16 Fe1 C18 C17 36.9(6)
C25 Fe1 C18 C17 173.5(5)
C24 Fe1 C18 C17 -148.8(6)
C21 Fe1 C18 C17 -30.6(12)
C22 Fe1 C18 C17 -69.9(7)
C23 Fe1 C18 C17 -107.6(6)
C26 Fe1 C18 C17 128.7(13)
C17 C18 C19 C20 0.4(10)
Fe1 C18 C19 C20 60.4(6)
C17 C18 C19 Fe1 -60.0(6)
C16 Fe1 C19 C20 -37.8(5)
C18 Fe1 C19 C20 -119.1(9)
C25 Fe1 C19 C20 100.8(6)
C17 Fe1 C19 C20 -80.9(6)
C24 Fe1 C19 C20 142.3(5)
C21 Fe1 C19 C20 27.6(12)
C22 Fe1 C19 C20 -141.8(11)
C23 Fe1 C19 C20 177.9(5)
C26 Fe1 C19 C20 64.5(7)
C20 Fe1 C19 C18 119.1(9)
C16 Fe1 C19 C18 81.3(7)
C25 Fe1 C19 C18 -140.2(6)
C17 Fe1 C19 C18 38.1(6)
C24 Fe1 C19 C18 -98.7(6)
C21 Fe1 C19 C18 146.7(9)
C22 Fe1 C19 C18 -22.8(15)
C23 Fe1 C19 C18 -63.0(7)
C26 Fe1 C19 C18 -176.4(6)
C18 C19 C20 C16 -0.4(10)
Fe1 C19 C20 C16 60.5(6)
C18 C19 C20 Fe1 -60.9(6)
C17 C16 C20 C19 0.2(10)
Fe1 C16 C20 C19 -59.8(6)
C17 C16 C20 Fe1 60.0(6)
C16 Fe1 C20 C19 118.4(8)
C18 Fe1 C20 C19 37.7(6)
C25 Fe1 C20 C19 -90.2(6)
C17 Fe1 C20 C19 81.3(7)
C24 Fe1 C20 C19 -54.7(7)
C21 Fe1 C20 C19 -168.1(5)
C22 Fe1 C20 C19 157.7(7)
C23 Fe1 C20 C19 -9(2)
C26 Fe1 C20 C19 -130.2(6)
C19 Fe1 C20 C16 -118.4(8)
C18 Fe1 C20 C16 -80.7(6)
C25 Fe1 C20 C16 151.4(5)
C17 Fe1 C20 C16 -37.1(6)
C24 Fe1 C20 C16 -173.1(5)
C21 Fe1 C20 C16 73.5(6)
C22 Fe1 C20 C16 39.3(10)
C23 Fe1 C20 C16 -127.2(18)
C26 Fe1 C20 C16 111.4(6)
C19 Fe1 C21 C22 -175.2(8)
C20 Fe1 C21 C22 -155.2(5)
C16 Fe1 C21 C22 -116.2(5)
C18 Fe1 C21 C22 -55.6(10)
C25 Fe1 C21 C22 105.4(5)
C17 Fe1 C21 C22 -77.4(6)
C24 Fe1 C21 C22 66.6(5)
C23 Fe1 C21 C22 28.7(5)
C26 Fe1 C21 C22 133.2(7)
C19 Fe1 C21 C26 51.6(11)
C20 Fe1 C21 C26 71.5(5)
C16 Fe1 C21 C26 110.6(5)
C18 Fe1 C21 C26 171.2(8)
C25 Fe1 C21 C26 -27.8(4)
C17 Fe1 C21 C26 149.4(5)
C24 Fe1 C21 C26 -66.6(5)
C22 Fe1 C21 C26 -133.2(7)
C23 Fe1 C21 C26 -104.5(5)
C26 C21 C22 C23 1.2(11)
Fe1 C21 C22 C23 -53.0(7)
C26 C21 C22 Fe1 54.3(6)
C19 Fe1 C22 C23 -52.8(14)
C20 Fe1 C22 C23 -176.1(7)
C16 Fe1 C22 C23 -149.2(5)
C18 Fe1 C22 C23 -70.3(6)
C25 Fe1 C22 C23 66.9(5)
C17 Fe1 C22 C23 -108.9(6)
C24 Fe1 C22 C23 28.1(5)
C21 Fe1 C22 C23 133.6(7)
C26 Fe1 C22 C23 104.4(5)
C19 Fe1 C22 C21 173.6(11)
C20 Fe1 C22 C21 50.4(9)
C16 Fe1 C22 C21 77.3(5)
C18 Fe1 C22 C21 156.1(5)
C25 Fe1 C22 C21 -66.7(5)
C17 Fe1 C22 C21 117.6(5)
C24 Fe1 C22 C21 -105.5(5)
C23 Fe1 C22 C21 -133.6(7)
C26 Fe1 C22 C21 -29.2(4)
C27 O1 C23 C22 -176.1(7)
C27 O1 C23 C24 -0.5(11)
C27 O1 C23 Fe1 -91.3(9)
C21 C22 C23 O1 179.7(7)
Fe1 C22 C23 O1 127.4(7)
C21 C22 C23 C24 3.8(12)
Fe1 C22 C23 C24 -48.4(7)
C21 C22 C23 Fe1 52.3(6)
C19 Fe1 C23 O1 55.6(9)
C20 Fe1 C23 O1 63(2)
C16 Fe1 C23 O1 -52.3(11)
C18 Fe1 C23 O1 18.9(9)
C25 Fe1 C23 O1 147.6(8)
C17 Fe1 C23 O1 -22.7(9)
C24 Fe1 C23 O1 117.6(10)
C21 Fe1 C23 O1 -136.2(8)
C22 Fe1 C23 O1 -106.9(9)
C26 Fe1 C23 O1 -174.4(8)
C19 Fe1 C23 C22 162.4(5)
C20 Fe1 C23 C22 169.8(17)
C16 Fe1 C23 C22 54.6(8)
C18 Fe1 C23 C22 125.8(6)
C25 Fe1 C23 C22 -105.5(5)
C17 Fe1 C23 C22 84.1(6)
C24 Fe1 C23 C22 -135.5(7)
C21 Fe1 C23 C22 -29.3(5)
C26 Fe1 C23 C22 -67.5(5)
C19 Fe1 C23 C24 -62.1(6)
C20 Fe1 C23 C24 -55(2)
C16 Fe1 C23 C24 -169.9(6)
C18 Fe1 C23 C24 -98.7(6)
C25 Fe1 C23 C24 30.0(5)
C17 Fe1 C23 C24 -140.3(6)
C21 Fe1 C23 C24 106.2(5)
C22 Fe1 C23 C24 135.5(7)
C26 Fe1 C23 C24 68.0(5)
O1 C23 C24 C25 -179.4(7)
C22 C23 C24 C25 -3.9(12)
Fe1 C23 C24 C25 -52.8(6)
O1 C23 C24 Fe1 -126.6(8)
C22 C23 C24 Fe1 48.9(7)
C19 Fe1 C24 C23 135.0(5)
C20 Fe1 C24 C23 168.0(5)
C16 Fe1 C24 C23 134(3)
C18 Fe1 C24 C23 93.0(6)
C25 Fe1 C24 C23 -132.7(7)
C17 Fe1 C24 C23 62.8(7)
C21 Fe1 C24 C23 -65.8(5)
C22 Fe1 C24 C23 -27.6(5)
C26 Fe1 C24 C23 -103.7(5)
C19 Fe1 C24 C25 -92.4(6)
C20 Fe1 C24 C25 -59.3(7)
C16 Fe1 C24 C25 -93(3)
C18 Fe1 C24 C25 -134.3(5)
C17 Fe1 C24 C25 -164.6(6)
C21 Fe1 C24 C25 66.9(5)
C22 Fe1 C24 C25 105.1(5)
C23 Fe1 C24 C25 132.7(7)
C26 Fe1 C24 C25 29.0(5)
C23 C24 C25 C26 -1.1(11)
Fe1 C24 C25 C26 -54.9(7)
C23 C24 C25 Fe1 53.7(7)
C19 Fe1 C25 C26 -128.9(5)
C20 Fe1 C25 C26 -87.4(5)
C16 Fe1 C25 C26 -59.1(7)
C18 Fe1 C25 C26 -162.1(5)
C17 Fe1 C25 C26 -138(2)
C24 Fe1 C25 C26 133.2(7)
C21 Fe1 C25 C26 28.1(4)
C22 Fe1 C25 C26 66.3(5)
C23 Fe1 C25 C26 103.6(5)
C19 Fe1 C25 C24 98.0(5)
C20 Fe1 C25 C24 139.5(5)
C16 Fe1 C25 C24 167.7(5)
C18 Fe1 C25 C24 64.8(7)
C17 Fe1 C25 C24 89(2)
C21 Fe1 C25 C24 -105.1(5)
C22 Fe1 C25 C24 -66.9(5)
C23 Fe1 C25 C24 -29.5(5)
C26 Fe1 C25 C24 -133.2(7)
N1 N2 C26 C25 -11.9(11)
N1 N2 C26 C21 161.2(7)
N1 N2 C26 Fe1 78.1(9)
C24 C25 C26 N2 179.1(7)
Fe1 C25 C26 N2 125.9(7)
C24 C25 C26 C21 6.0(11)
Fe1 C25 C26 C21 -47.2(6)
C24 C25 C26 Fe1 53.2(6)
C22 C21 C26 N2 -179.8(7)
Fe1 C21 C26 N2 -126.7(6)
C22 C21 C26 C25 -6.1(11)
Fe1 C21 C26 C25 47.0(6)
C22 C21 C26 Fe1 -53.1(6)
C19 Fe1 C26 N2 -51.8(9)
C20 Fe1 C26 N2 -15.4(8)
C16 Fe1 C26 N2 24.9(8)
C18 Fe1 C26 N2 -60.2(17)
C25 Fe1 C26 N2 -118.0(9)
C17 Fe1 C26 N2 49.1(11)
C24 Fe1 C26 N2 -147.8(8)
C21 Fe1 C26 N2 106.6(9)
C22 Fe1 C26 N2 136.0(8)
C23 Fe1 C26 N2 173.7(8)
C19 Fe1 C26 C25 66.2(6)
C20 Fe1 C26 C25 102.6(5)
C16 Fe1 C26 C25 142.9(5)
C18 Fe1 C26 C25 57.8(15)
C17 Fe1 C26 C25 167.2(6)
C24 Fe1 C26 C25 -29.8(5)
C21 Fe1 C26 C25 -135.4(7)
C22 Fe1 C26 C25 -105.9(5)
C23 Fe1 C26 C25 -68.3(5)
C19 Fe1 C26 C21 -158.5(5)
C20 Fe1 C26 C21 -122.0(5)
C16 Fe1 C26 C21 -81.7(5)
C18 Fe1 C26 C21 -166.8(13)
C25 Fe1 C26 C21 135.4(7)
C17 Fe1 C26 C21 -57.5(8)
C24 Fe1 C26 C21 105.6(5)
C22 Fe1 C26 C21 29.4(5)
C23 Fe1 C26 C21 67.1(5)
N31 Mo31 S31 C31 -95.4(4)
S36 Mo31 S31 C31 160.7(3)
S34 Mo31 S31 C31 162.2(3)
S32 Mo31 S31 C31 -2.7(3)
S33 Mo31 S31 C31 4.4(3)
S35 Mo31 S31 C31 90.0(3)
N31 Mo31 S32 C31 91.4(4)
S36 Mo31 S32 C31 -22.7(3)
S34 Mo31 S32 C31 -165.3(3)
S31 Mo31 S32 C31 2.7(3)
S33 Mo31 S32 C31 -172.7(3)
S35 Mo31 S32 C31 -80.9(3)
N31 Mo31 S33 C36 -92.3(3)
S36 Mo31 S33 C36 27.1(3)
S34 Mo31 S33 C36 2.2(3)
S32 Mo31 S33 C36 177.2(3)
S31 Mo31 S33 C36 170.4(3)
S35 Mo31 S33 C36 87.5(3)
N31 Mo31 S34 C36 92.1(3)
S36 Mo31 S34 C36 -165.8(3)
S32 Mo31 S34 C36 -9.8(3)
S31 Mo31 S34 C36 -167.4(3)
S33 Mo31 S34 C36 -2.3(3)
S35 Mo31 S34 C36 -95.6(3)
N31 Mo31 S35 C41 33.0(15)
S36 Mo31 S35 C41 -2.0(3)
S34 Mo31 S35 C41 -76.9(3)
S32 Mo31 S35 C41 142.3(3)
S31 Mo31 S35 C41 74.2(3)
S33 Mo31 S35 C41 -145.0(3)
N31 Mo31 S36 C41 -173.2(4)
S34 Mo31 S36 C41 93.6(3)
S32 Mo31 S36 C41 -62.9(3)
S31 Mo31 S36 C41 -87.2(3)
S33 Mo31 S36 C41 69.7(3)
S35 Mo31 S36 C41 2.0(3)
S36 Mo31 N31 N32 103(3)
S34 Mo31 N31 N32 178(100)
S32 Mo31 N31 N32 -40(3)
S31 Mo31 N31 N32 28(3)
S33 Mo31 N31 N32 -113(3)
S35 Mo31 N31 N32 69(4)
Mo31 N31 N32 C56 151(3)
C34 N33 C31 S31 179.4(6)
C32 N33 C31 S31 3.4(12)
C34 N33 C31 S32 1.0(11)
C32 N33 C31 S32 -175.0(7)
Mo31 S31 C31 N33 -174.7(7)
Mo31 S31 C31 S32 3.9(4)
Mo31 S32 C31 N33 174.7(7)
Mo31 S32 C31 S31 -3.9(4)
C31 N33 C32 C33 -96.9(11)
C34 N33 C32 C33 87.1(12)
C31 N33 C34 C35 -86.1(10)
C32 N33 C34 C35 90.1(10)
C39 N34 C36 S34 -1.0(11)
C37 N34 C36 S34 172.6(6)
C39 N34 C36 S33 178.5(6)
C37 N34 C36 S33 -7.9(11)
Mo31 S34 C36 N34 -177.1(7)
Mo31 S34 C36 S33 3.3(4)
Mo31 S33 C36 N34 177.1(7)
Mo31 S33 C36 S34 -3.3(4)
C36 N34 C37 C38 116.1(11)
C39 N34 C37 C38 -70.1(12)
C36 N34 C39 C40 86.4(10)
C37 N34 C39 C40 -87.4(9)
C44 N35 C41 S35 178.2(7)
C42 N35 C41 S35 1.7(12)
C44 N35 C41 S36 -0.6(12)
C42 N35 C41 S36 -177.1(7)
Mo31 S35 C41 N35 -175.9(7)
Mo31 S35 C41 S36 3.0(4)
Mo31 S36 C41 N35 175.8(7)
Mo31 S36 C41 S35 -3.1(4)
C41 N35 C42 C43 -90.7(11)
C44 N35 C42 C43 92.6(11)
C41 N35 C44 C45 -93.0(11)
C42 N35 C44 C45 83.7(10)
C50 Fe31 C46 C47 120.3(10)
C49 Fe31 C46 C47 81.2(8)
C48 Fe31 C46 C47 37.6(7)
C55 Fe31 C46 C47 165.6(7)
C54 Fe31 C46 C47 92(3)
C51 Fe31 C46 C47 -117.5(7)
C52 Fe31 C46 C47 -78.1(8)
C53 Fe31 C46 C47 -43.3(11)
C56 Fe31 C46 C47 -157.6(7)
C49 Fe31 C46 C50 -39.0(7)
C48 Fe31 C46 C50 -82.7(8)
C47 Fe31 C46 C50 -120.3(10)
C55 Fe31 C46 C50 45.3(10)
C54 Fe31 C46 C50 -29(3)
C51 Fe31 C46 C50 122.2(7)
C52 Fe31 C46 C50 161.6(7)
C53 Fe31 C46 C50 -163.6(8)
C56 Fe31 C46 C50 82.1(7)
C50 C46 C47 C48 -1.0(12)
Fe31 C46 C47 C48 -59.5(7)
C50 C46 C47 Fe31 58.5(7)
C50 Fe31 C47 C46 -36.9(7)
C49 Fe31 C47 C46 -81.0(8)
C48 Fe31 C47 C46 -118.6(10)
C55 Fe31 C47 C46 -79(3)
C54 Fe31 C47 C46 -166.0(6)
C51 Fe31 C47 C46 76.6(7)
C52 Fe31 C47 C46 116.4(7)
C53 Fe31 C47 C46 156.2(6)
C56 Fe31 C47 C46 39.4(10)
C50 Fe31 C47 C48 81.7(8)
C49 Fe31 C47 C48 37.6(8)
C46 Fe31 C47 C48 118.6(10)
C55 Fe31 C47 C48 39(3)
C54 Fe31 C47 C48 -47.4(10)
C51 Fe31 C47 C48 -164.8(8)
C52 Fe31 C47 C48 -125.0(8)
C53 Fe31 C47 C48 -85.2(8)
C56 Fe31 C47 C48 158.0(9)
C46 C47 C48 C49 -0.1(12)
Fe31 C47 C48 C49 -60.2(8)
C46 C47 C48 Fe31 60.1(7)
C50 Fe31 C48 C47 -80.7(8)
C49 Fe31 C48 C47 -119.0(11)
C46 Fe31 C48 C47 -37.3(7)
C55 Fe31 C48 C47 -171.7(6)
C54 Fe31 C48 C47 150.3(7)
C51 Fe31 C48 C47 32.3(14)
C52 Fe31 C48 C47 70.8(8)
C53 Fe31 C48 C47 109.3(8)
C56 Fe31 C48 C47 -122(2)
C50 Fe31 C48 C49 38.3(7)
C46 Fe31 C48 C49 81.7(8)
C47 Fe31 C48 C49 119.0(11)
C55 Fe31 C48 C49 -52.7(10)
C54 Fe31 C48 C49 -90.7(8)
C51 Fe31 C48 C49 151.2(10)
C52 Fe31 C48 C49 -170.2(7)
C53 Fe31 C48 C49 -131.7(8)
C56 Fe31 C48 C49 -3(2)
C47 C48 C49 C50 1.2(12)
Fe31 C48 C49 C50 -59.9(7)
C47 C48 C49 Fe31 61.1(8)
C50 Fe31 C49 C48 -118.2(10)
C46 Fe31 C49 C48 -79.9(8)
C47 Fe31 C49 C48 -37.2(8)
C55 Fe31 C49 C48 143.1(8)
C54 Fe31 C49 C48 101.8(8)
C51 Fe31 C49 C48 -143.2(12)
C52 Fe31 C49 C48 26.1(17)
C53 Fe31 C49 C48 66.0(9)
C56 Fe31 C49 C48 179.1(8)
C48 Fe31 C49 C50 118.2(10)
C46 Fe31 C49 C50 38.3(7)
C47 Fe31 C49 C50 81.0(7)
C55 Fe31 C49 C50 -98.7(7)
C54 Fe31 C49 C50 -140.0(7)
C51 Fe31 C49 C50 -25.0(16)
C52 Fe31 C49 C50 144.2(12)
C53 Fe31 C49 C50 -175.9(6)
C56 Fe31 C49 C50 -62.7(8)
C47 C46 C50 C49 1.7(11)
Fe31 C46 C50 C49 61.3(7)
C47 C46 C50 Fe31 -59.6(7)
C48 C49 C50 C46 -1.8(12)
Fe31 C49 C50 C46 -62.2(7)
C48 C49 C50 Fe31 60.4(7)
C49 Fe31 C50 C46 117.0(10)
C48 Fe31 C50 C46 79.2(8)
C47 Fe31 C50 C46 36.3(7)
C55 Fe31 C50 C46 -150.5(7)
C54 Fe31 C50 C46 174.2(6)
C51 Fe31 C50 C46 -73.0(8)
C52 Fe31 C50 C46 -38.2(12)
C53 Fe31 C50 C46 132.9(18)
C56 Fe31 C50 C46 -110.3(7)
C48 Fe31 C50 C49 -37.7(8)
C46 Fe31 C50 C49 -117.0(10)
C47 Fe31 C50 C49 -80.7(8)
C55 Fe31 C50 C49 92.5(8)
C54 Fe31 C50 C49 57.3(9)
C51 Fe31 C50 C49 170.1(7)
C52 Fe31 C50 C49 -155.1(9)
C53 Fe31 C50 C49 16(2)
C56 Fe31 C50 C49 132.8(8)
C50 Fe31 C51 C52 156.0(6)
C49 Fe31 C51 C52 174.5(11)
C48 Fe31 C51 C52 55.8(11)
C46 Fe31 C51 C52 117.2(6)
C47 Fe31 C51 C52 78.2(6)
C55 Fe31 C51 C52 -105.9(5)
C54 Fe31 C51 C52 -67.2(5)
C53 Fe31 C51 C52 -29.5(5)
C56 Fe31 C51 C52 -133.9(7)
C50 Fe31 C51 C56 -70.1(6)
C49 Fe31 C51 C56 -51.6(13)
C48 Fe31 C51 C56 -170.3(9)
C46 Fe31 C51 C56 -108.9(6)
C47 Fe31 C51 C56 -147.9(6)
C55 Fe31 C51 C56 28.0(5)
C54 Fe31 C51 C56 66.7(5)
C52 Fe31 C51 C56 133.9(7)
C53 Fe31 C51 C56 104.4(5)
C56 C51 C52 C53 0.4(12)
Fe31 C51 C52 C53 54.6(7)
C56 C51 C52 Fe31 -54.2(7)
C50 Fe31 C52 C51 -50.8(10)
C49 Fe31 C52 C51 -174.1(12)
C48 Fe31 C52 C51 -154.6(6)
C46 Fe31 C52 C51 -77.1(6)
C47 Fe31 C52 C51 -116.5(6)
C55 Fe31 C52 C51 66.1(5)
C54 Fe31 C52 C51 104.5(5)
C53 Fe31 C52 C51 132.1(7)
C56 Fe31 C52 C51 28.7(5)
C50 Fe31 C52 C53 177.1(8)
C49 Fe31 C52 C53 53.8(14)
C48 Fe31 C52 C53 73.3(7)
C46 Fe31 C52 C53 150.7(6)
C47 Fe31 C52 C53 111.3(6)
C55 Fe31 C52 C53 -66.0(5)
C54 Fe31 C52 C53 -27.6(5)
C51 Fe31 C52 C53 -132.1(7)
C56 Fe31 C52 C53 -103.5(5)
C57 O31 C53 C52 174.5(8)
C57 O31 C53 C54 0.0(12)
C57 O31 C53 Fe31 90.7(10)
C51 C52 C53 O31 179.0(7)
Fe31 C52 C53 O31 -127.6(7)
C51 C52 C53 C54 -6.1(12)
Fe31 C52 C53 C54 47.3(7)
C51 C52 C53 Fe31 -53.4(7)
C50 Fe31 C53 O31 -67(2)
C49 Fe31 C53 O31 -54.4(11)
C48 Fe31 C53 O31 -17.1(11)
C46 Fe31 C53 O31 52.1(13)
C47 Fe31 C53 O31 23.9(11)
C55 Fe31 C53 O31 -147.7(10)
C54 Fe31 C53 O31 -117.9(11)
C51 Fe31 C53 O31 136.1(9)
C52 Fe31 C53 O31 106.1(10)
C56 Fe31 C53 O31 174.0(9)
C50 Fe31 C53 C52 -173.6(17)
C49 Fe31 C53 C52 -160.5(7)
C48 Fe31 C53 C52 -123.2(7)
C46 Fe31 C53 C52 -54.0(9)
C47 Fe31 C53 C52 -82.2(7)
C55 Fe31 C53 C52 106.2(5)
C54 Fe31 C53 C52 136.0(7)
C51 Fe31 C53 C52 30.0(5)
C56 Fe31 C53 C52 67.9(5)
C50 Fe31 C53 C54 50(2)
C49 Fe31 C53 C54 63.5(8)
C48 Fe31 C53 C54 100.8(7)
C46 Fe31 C53 C54 170.0(7)
C47 Fe31 C53 C54 141.8(6)
C55 Fe31 C53 C54 -29.8(5)
C51 Fe31 C53 C54 -106.0(5)
C52 Fe31 C53 C54 -136.0(7)
C56 Fe31 C53 C54 -68.1(5)
O31 C53 C54 C55 180.0(7)
C52 C53 C54 C55 5.6(12)
Fe31 C53 C54 C55 53.3(7)
O31 C53 C54 Fe31 126.7(8)
C52 C53 C54 Fe31 -47.7(7)
C50 Fe31 C54 C53 -167.5(6)
C49 Fe31 C54 C53 -133.2(7)
C48 Fe31 C54 C53 -91.8(7)
C46 Fe31 C54 C53 -143(3)
C47 Fe31 C54 C53 -62.3(8)
C55 Fe31 C54 C53 132.8(7)
C51 Fe31 C54 C53 65.4(5)
C52 Fe31 C54 C53 27.4(5)
C56 Fe31 C54 C53 103.2(5)
C50 Fe31 C54 C55 59.7(7)
C49 Fe31 C54 C55 94.0(7)
C48 Fe31 C54 C55 135.4(7)
C46 Fe31 C54 C55 84(3)
C47 Fe31 C54 C55 164.9(6)
C51 Fe31 C54 C55 -67.4(5)
C52 Fe31 C54 C55 -105.5(5)
C53 Fe31 C54 C55 -132.8(7)
C56 Fe31 C54 C55 -29.7(5)
C53 C54 C55 C56 0.7(12)
Fe31 C54 C55 C56 55.4(7)
C53 C54 C55 Fe31 -54.7(7)
C50 Fe31 C55 C56 89.5(6)
C49 Fe31 C55 C56 131.2(7)
C48 Fe31 C55 C56 162.8(7)
C46 Fe31 C55 C56 61.3(7)
C47 Fe31 C55 C56 130(3)
C54 Fe31 C55 C56 -132.1(7)
C51 Fe31 C55 C56 -27.9(5)
C52 Fe31 C55 C56 -65.7(5)
C53 Fe31 C55 C56 -102.8(5)
C50 Fe31 C55 C54 -138.5(6)
C49 Fe31 C55 C54 -96.7(7)
C48 Fe31 C55 C54 -65.1(8)
C46 Fe31 C55 C54 -166.6(6)
C47 Fe31 C55 C54 -98(3)
C51 Fe31 C55 C54 104.1(5)
C52 Fe31 C55 C54 66.4(5)
C53 Fe31 C55 C54 29.3(5)
C56 Fe31 C55 C54 132.1(7)
N31 N32 C56 C55 4.8(12)
N31 N32 C56 C51 -169.8(7)
N31 N32 C56 Fe31 -85.4(10)
C54 C55 C56 N32 179.1(7)
Fe31 C55 C56 N32 -127.0(8)
C54 C55 C56 C51 -6.3(11)
Fe31 C55 C56 C51 47.6(6)
C54 C55 C56 Fe31 -53.9(7)
C52 C51 C56 N32 -179.2(7)
Fe31 C51 C56 N32 127.6(7)
C52 C51 C56 C55 5.8(12)
Fe31 C51 C56 C55 -47.4(6)
C52 C51 C56 Fe31 53.2(7)
C50 Fe31 C56 N32 16.4(9)
C49 Fe31 C56 N32 52.5(10)
C48 Fe31 C56 N32 55(2)
C46 Fe31 C56 N32 -23.8(9)
C47 Fe31 C56 N32 -49.4(11)
C55 Fe31 C56 N32 117.2(10)
C54 Fe31 C56 N32 147.4(9)
C51 Fe31 C56 N32 -107.6(10)
C52 Fe31 C56 N32 -136.5(9)
C53 Fe31 C56 N32 -174.3(8)
C50 Fe31 C56 C55 -100.8(6)
C49 Fe31 C56 C55 -64.7(7)
C48 Fe31 C56 C55 -62(2)
C46 Fe31 C56 C55 -141.0(5)
C47 Fe31 C56 C55 -166.5(6)
C54 Fe31 C56 C55 30.2(5)
C51 Fe31 C56 C55 135.2(7)
C52 Fe31 C56 C55 106.3(5)
C53 Fe31 C56 C55 68.5(5)
C50 Fe31 C56 C51 124.0(6)
C49 Fe31 C56 C51 160.1(6)
C48 Fe31 C56 C51 162.5(18)
C46 Fe31 C56 C51 83.8(6)
C47 Fe31 C56 C51 58.2(8)
C55 Fe31 C56 C51 -135.2(7)
C54 Fe31 C56 C51 -105.0(5)
C52 Fe31 C56 C51 -28.9(5)
C53 Fe31 C56 C51 -66.7(5)
